data_7720537
loop_
_publ_author_name
'Pokharel, Uttam R.'
'Fronczek, Frank R.'
'Maverick, Andrew W.'

_publ_section_title
;
 Discrete and polymeric supramolecular complexes assembled from
 Cu<sup>2+</sup> and isomeric xylylenebis(pyridyltriazoles).
;
_journal_issue 3
_journal_name_full 'Dalton transactions (Cambridge, England : 2003)'
_journal_page_first 1259
_journal_page_last 1273
_journal_paper_doi 10.1039/d5dt02551f
_journal_volume 55
_journal_year 2026
_chemical_formula_moiety 'C66 H54 Cu2 N24, 4(P F6), 7.5(C2 H3 N)'
_chemical_formula_sum 'C81 H76.5 Cu2 F24 N31.5 P4'
_chemical_formula_weight 2198.20
_space_group_IT_number 15
_space_group_name_Hall '-C 2yc'
_space_group_name_H-M_alt 'C 1 2/c 1'
_symmetry_cell_setting monoclinic
_symmetry_space_group_name_Hall '-C 2yc'
_symmetry_space_group_name_H-M 'C 1 2/c 1'
_atom_sites_solution_hydrogens geom
_atom_sites_solution_primary direct
_atom_sites_solution_secondary difmap
_audit_creation_method SHELXL-97
_audit_update_record
;
2025-12-04 deposited with the CCDC.	2025-12-17 downloaded from the CCDC.
;
_cell_angle_alpha 90
_cell_angle_beta 131.826(2)
_cell_angle_gamma 90
_cell_formula_units_Z 4
_cell_length_a 34.7353(13)
_cell_length_b 15.0083(5)
_cell_length_c 24.2823(10)
_cell_measurement_reflns_used 9248
_cell_measurement_temperature 90.0(5)
_cell_measurement_theta_max 67.09
_cell_measurement_theta_min 3.40
_cell_volume 9433.0(7)
_computing_cell_refinement 'Bruker SAINT'
_computing_data_collection 'Bruker APEX2'
_computing_data_reduction 'Bruker SAINT'
_computing_molecular_graphics 'ORTEP-3 for Windows (Farrugia, 1997)'
_computing_publication_material 'SHELXL-97 (Sheldrick, 2008)'
_computing_structure_refinement 'SHELXL-97 (Sheldrick, 2008)'
_computing_structure_solution 'SHELXS-97 (Sheldrick, 2008)'
_diffrn_ambient_temperature 90.0(5)
_diffrn_measured_fraction_theta_full 0.910
_diffrn_measured_fraction_theta_max 0.896
_diffrn_measurement_device_type 'Bruker Kappa APEX-II DUO'
_diffrn_measurement_method '\f and \w scans'
_diffrn_radiation_monochromator 'QUAZAR multilayer optics'
_diffrn_radiation_source 'I\mS microfocus'
_diffrn_radiation_type CuK\a
_diffrn_radiation_wavelength 1.54184
_diffrn_reflns_av_R_equivalents 0.0308
_diffrn_reflns_av_sigmaI/netI 0.0374
_diffrn_reflns_limit_h_max 40
_diffrn_reflns_limit_h_min -38
_diffrn_reflns_limit_k_max 16
_diffrn_reflns_limit_k_min -17
_diffrn_reflns_limit_l_max 12
_diffrn_reflns_limit_l_min -25
_diffrn_reflns_number 19938
_diffrn_reflns_theta_full 67.00
_diffrn_reflns_theta_max 67.87
_diffrn_reflns_theta_min 3.40
_exptl_absorpt_coefficient_mu 2.171
_exptl_absorpt_correction_T_max 0.6960
_exptl_absorpt_correction_T_min 0.5918
_exptl_absorpt_correction_type multi-scan
_exptl_absorpt_process_details 'SADABS (Sheldrick, 2004)'
_exptl_crystal_colour blue
_exptl_crystal_density_diffrn 1.548
_exptl_crystal_density_method 'not measured'
_exptl_crystal_description fragment
_exptl_crystal_F_000 4468
_exptl_crystal_size_max 0.27
_exptl_crystal_size_mid 0.26
_exptl_crystal_size_min 0.18
_platon_squeeze_details
;
The 301 total electrons removed by SQUEEZE correspond approximately
to 14 acetonitrile molecules per unit cell, or 3.5 per Cu dimer. This
disordered solvent is included in the formula, FW, density, etc., but 
is not in the model.
;
_refine_diff_density_max 0.743
_refine_diff_density_min -0.362
_refine_diff_density_rms 0.084
_refine_ls_extinction_method none
_refine_ls_goodness_of_fit_ref 1.045
_refine_ls_hydrogen_treatment constr
_refine_ls_matrix_type full
_refine_ls_number_parameters 614
_refine_ls_number_reflns 7682
_refine_ls_number_restraints 0
_refine_ls_restrained_S_all 1.045
_refine_ls_R_factor_all 0.0583
_refine_ls_R_factor_gt 0.0537
_refine_ls_shift/su_max 0.001
_refine_ls_shift/su_mean 0.000
_refine_ls_structure_factor_coef Fsqd
_refine_ls_weighting_details 'calc w=1/[\s^2^(Fo^2^)+(0.0822P)^2^+17.4883P] where P=(Fo^2^+2Fc^2^)/3'
_refine_ls_weighting_scheme calc
_refine_ls_wR_factor_gt 0.1417
_refine_ls_wR_factor_ref 0.1451
_reflns_number_gt 6816
_reflns_number_total 7682
_reflns_threshold_expression I>2\s(I)
_cod_data_source_file d5dt02551f1.cif
_cod_data_source_block Uttam5
_cod_depositor_comments
;
The following automatic conversions were performed:

data item '_symmetry_cell_setting' value 'Monoclinic' was changed to
'monoclinic' in accordance with the
/home/data/users/saulius/crontab/automatic-downloads/current/RSC/lib/dictionaries/cif_core.dic
dictionary named 'cif_core.dic' version 2.4.2 last updated on
2011-04-26.

Automatic conversion script
Id: cif_fix_values 8170 2020-07-09 18:12:32Z antanas 
;
_cod_original_cell_volume 9433.0(6)
_cod_original_sg_symbol_Hall '-C 2yc '
_cod_original_sg_symbol_H-M 'C 2/c  '
_cod_original_formula_sum 'C81 H76.50 Cu2 F24 N31.50 P4'
_cod_database_code 7720537

loop_
_symmetry_equiv_pos_as_xyz
'x, y, z'
'-x, y, -z+1/2'
'x+1/2, y+1/2, z'
'-x+1/2, y+1/2, -z+1/2'
'-x, -y, -z'
'x, -y, z-1/2'
'-x+1/2, -y+1/2, -z'
'x+1/2, -y+1/2, z-1/2'

loop_
_atom_site_label
_atom_site_type_symbol
_atom_site_fract_x
_atom_site_fract_y
_atom_site_fract_z
_atom_site_U_iso_or_equiv
_atom_site_adp_type
_atom_site_occupancy
_atom_site_symmetry_multiplicity
_atom_site_calc_flag
_atom_site_refinement_flags
_atom_site_disorder_assembly
_atom_site_disorder_group
Cu1 Cu 0.571524(15) 0.74314(2) 0.59138(2) 0.03248(15) Uani 1 1 d . . .
N1 N 0.66208(10) 0.74141(15) 0.65486(14) 0.0364(5) Uani 1 1 d . . .
N2 N 0.60389(8) 0.83413(14) 0.67291(12) 0.0311(5) Uani 1 1 d . . .
N3 N 0.58255(9) 0.88642(15) 0.68955(13) 0.0333(5) Uani 1 1 d . . .
N4 N 0.62160(9) 0.92867(15) 0.75130(13) 0.0326(5) Uani 1 1 d . . .
N5 N 0.55044(9) 0.83619(15) 0.51549(13) 0.0316(5) Uani 1 1 d . . .
N6 N 0.48759(9) 0.77027(15) 0.53589(13) 0.0331(5) Uani 1 1 d . . .
N7 N 0.45234(9) 0.74896(15) 0.53806(14) 0.0343(5) Uani 1 1 d . . .
N8 N 0.41186(9) 0.80428(15) 0.49076(13) 0.0337(5) Uani 1 1 d . . .
N9 N 0.55878(8) 0.63264(15) 0.53041(13) 0.0316(5) Uani 1 1 d . . .
N10 N 0.58466(9) 0.64680(15) 0.65871(12) 0.0324(5) Uani 1 1 d . . .
N11 N 0.59500(9) 0.64544(16) 0.72117(14) 0.0380(6) Uani 1 1 d . . .
N12 N 0.59840(9) 0.55919(16) 0.73800(13) 0.0341(5) Uani 1 1 d . . .
C1 C 0.68941(12) 0.6919(2) 0.64521(18) 0.0421(7) Uani 1 1 d . . .
H1 H 0.6712 0.6582 0.6010 0.050 Uiso 1 1 calc R . .
C2 C 0.74271(12) 0.6877(2) 0.69661(19) 0.0454(7) Uani 1 1 d . . .
H2 H 0.7608 0.6523 0.6877 0.054 Uiso 1 1 calc R . .
C3 C 0.76913(12) 0.7358(2) 0.76099(19) 0.0458(8) Uani 1 1 d . . .
H3 H 0.8058 0.7333 0.7976 0.055 Uiso 1 1 calc R . .
C4 C 0.74189(11) 0.7877(2) 0.77199(17) 0.0399(7) Uani 1 1 d . . .
H4 H 0.7594 0.8216 0.8159 0.048 Uiso 1 1 calc R . .
C5 C 0.68865(11) 0.78917(18) 0.71776(16) 0.0347(6) Uani 1 1 d . . .
C6 C 0.65630(10) 0.84174(18) 0.72455(15) 0.0322(6) Uani 1 1 d . . .
C7 C 0.66757(11) 0.90361(19) 0.77538(16) 0.0351(6) Uani 1 1 d . . .
H7 H 0.7007 0.9240 0.8181 0.042 Uiso 1 1 calc R . .
C8 C 0.61083(12) 0.98958(19) 0.78755(17) 0.0375(6) Uani 1 1 d . . .
H8A H 0.5754 1.0137 0.7501 0.045 Uiso 1 1 calc R . .
H8B H 0.6353 1.0403 0.8097 0.045 Uiso 1 1 calc R . .
C9 C 0.58227(11) 0.86534(19) 0.50622(16) 0.0362(6) Uani 1 1 d . . .
H9 H 0.6153 0.8382 0.5341 0.043 Uiso 1 1 calc R . .
C10 C 0.56915(11) 0.93309(19) 0.45782(16) 0.0368(6) Uani 1 1 d . . .
H10 H 0.5925 0.9521 0.4524 0.044 Uiso 1 1 calc R . .
C11 C 0.52120(12) 0.97264(19) 0.41751(17) 0.0372(6) Uani 1 1 d . . .
H11 H 0.5113 1.0197 0.3842 0.045 Uiso 1 1 calc R . .
C12 C 0.48787(11) 0.94327(18) 0.42603(16) 0.0355(6) Uani 1 1 d . . .
H12 H 0.4548 0.9698 0.3987 0.043 Uiso 1 1 calc R . .
C13 C 0.50326(10) 0.87422(17) 0.47524(15) 0.0314(6) Uani 1 1 d . . .
C14 C 0.47030(10) 0.83920(17) 0.48752(14) 0.0309(6) Uani 1 1 d . . .
C15 C 0.42156(11) 0.86121(18) 0.45841(15) 0.0337(6) Uani 1 1 d . . .
H15 H 0.3996 0.9064 0.4233 0.040 Uiso 1 1 calc R . .
C16 C 0.36646(11) 0.7991(2) 0.48352(17) 0.0386(7) Uani 1 1 d . . .
H16A H 0.3594 0.7359 0.4857 0.046 Uiso 1 1 calc R . .
H16B H 0.3360 0.8231 0.4347 0.046 Uiso 1 1 calc R . .
C17 C 0.37399(11) 0.85057(19) 0.54356(16) 0.0363(6) Uani 1 1 d . . .
C18 C 0.41625(13) 0.8357(2) 0.61816(18) 0.0462(8) Uani 1 1 d . . .
H18 H 0.4418 0.7937 0.6319 0.055 Uiso 1 1 calc R . .
C19 C 0.42176(13) 0.8808(2) 0.67259(18) 0.0473(8) Uani 1 1 d . . .
H19 H 0.4511 0.8704 0.7232 0.057 Uiso 1 1 calc R . .
C20 C 0.38400(11) 0.94186(19) 0.65307(17) 0.0362(6) Uani 1 1 d . . .
C21 C 0.34302(11) 0.95913(18) 0.57924(16) 0.0344(6) Uani 1 1 d . . .
H21 H 0.3178 1.0020 0.5655 0.041 Uiso 1 1 calc R . .
C22 C 0.33827(11) 0.91485(19) 0.52504(16) 0.0355(6) Uani 1 1 d . . .
H22 H 0.3102 0.9286 0.4745 0.043 Uiso 1 1 calc R . .
C23 C 0.54622(11) 0.63141(19) 0.46544(17) 0.0366(6) Uani 1 1 d . . .
H23 H 0.5395 0.6864 0.4410 0.044 Uiso 1 1 calc R . .
C24 C 0.54256(12) 0.5536(2) 0.43196(18) 0.0410(7) Uani 1 1 d . . .
H24 H 0.5340 0.5553 0.3858 0.049 Uiso 1 1 calc R . .
C25 C 0.55138(11) 0.47341(19) 0.46611(18) 0.0388(7) Uani 1 1 d . . .
H25 H 0.5488 0.4192 0.4437 0.047 Uiso 1 1 calc R . .
C26 C 0.56396(11) 0.47268(18) 0.53298(17) 0.0349(6) Uani 1 1 d . . .
H26 H 0.5699 0.4180 0.5573 0.042 Uiso 1 1 calc R . .
C27 C 0.56789(10) 0.55351(18) 0.56444(15) 0.0307(6) Uani 1 1 d . . .
C28 C 0.58102(10) 0.56272(18) 0.63476(15) 0.0315(6) Uani 1 1 d . . .
C29 C 0.58981(10) 0.50550(19) 0.68640(16) 0.0342(6) Uani 1 1 d . . .
H29 H 0.5898 0.4422 0.6858 0.041 Uiso 1 1 calc R . .
C30 C 0.60304(11) 0.5345(2) 0.80102(16) 0.0397(7) Uani 1 1 d . . .
H30A H 0.6255 0.5778 0.8417 0.048 Uiso 1 1 calc R . .
H30B H 0.6189 0.4747 0.8195 0.048 Uiso 1 1 calc R . .
C31 C 0.55004(11) 0.53398(19) 0.77622(15) 0.0348(6) Uani 1 1 d . . .
C32 C 0.52476(14) 0.4560(2) 0.7633(2) 0.0457(8) Uani 1 1 d . . .
H32 H 0.5417 0.4009 0.7728 0.055 Uiso 1 1 calc R . .
C33 C 0.52454(18) 0.6125(3) 0.7630(4) 0.0931(19) Uani 1 1 d . . .
H33 H 0.5413 0.6676 0.7720 0.112 Uiso 1 1 calc R . .
P1 P 0.69011(3) 0.53136(5) 1.02324(4) 0.0398(2) Uani 1 1 d . . .
F1 F 0.65960(9) 0.44325(16) 0.98319(15) 0.0892(9) Uani 1 1 d . . .
F2 F 0.63941(7) 0.58862(14) 0.96163(10) 0.0511(5) Uani 1 1 d . . .
F3 F 0.67520(9) 0.5278(2) 1.07202(13) 0.0848(9) Uani 1 1 d . . .
F4 F 0.72107(8) 0.62229(14) 1.06437(12) 0.0648(6) Uani 1 1 d . . .
F5 F 0.70642(9) 0.5384(2) 0.97621(12) 0.0717(7) Uani 1 1 d . . .
F6 F 0.74178(7) 0.47578(13) 1.08551(11) 0.0542(5) Uani 1 1 d . . .
P2 P 0.89097(3) 0.74446(5) 0.76998(5) 0.0385(2) Uani 1 1 d . . .
F7 F 0.87609(9) 0.66648(13) 0.79688(14) 0.0629(6) Uani 1 1 d . A .
F8 F 0.90571(10) 0.82377(13) 0.74345(15) 0.0669(6) Uani 1 1 d . A .
F9 F 0.92853(15) 0.78548(18) 0.85096(15) 0.0956(13) Uani 0.908(5) 1 d P A 1
F10 F 0.84688(13) 0.80680(17) 0.7505(3) 0.1001(16) Uani 0.908(5) 1 d P A 1
F11 F 0.93501(13) 0.68311(18) 0.7899(2) 0.0923(13) Uani 0.908(5) 1 d P A 1
F12 F 0.8519(2) 0.7037(2) 0.68985(18) 0.124(2) Uani 0.908(5) 1 d P A 1
F9A F 0.8778(8) 0.8021(12) 0.8070(11) 0.035(5) Uiso 0.092(5) 1 d P A 2
F10A F 0.8392(8) 0.7340(16) 0.7041(12) 0.039(6) Uiso 0.092(5) 1 d P A 2
F11A F 0.9463(10) 0.737(2) 0.8258(15) 0.066(8) Uiso 0.092(5) 1 d P A 2
F12A F 0.8867(8) 0.6970(13) 0.7089(11) 0.033(5) Uiso 0.092(5) 1 d P A 2
N13 N 0.68064(12) 1.0083(2) 0.65191(18) 0.0581(8) Uani 1 1 d . . .
C34 C 0.72408(14) 0.9989(2) 0.6925(2) 0.0499(8) Uani 1 1 d . . .
C35 C 0.78050(14) 0.9881(3) 0.7475(3) 0.0643(11) Uani 1 1 d . . .
H35A H 0.7967 1.0379 0.7434 0.096 Uiso 1 1 calc R . .
H35B H 0.7899 0.9319 0.7385 0.096 Uiso 1 1 calc R . .
H35C H 0.7925 0.9873 0.7972 0.096 Uiso 1 1 calc R . .
N14 N 0.72393(13) 0.6419(2) 0.85673(19) 0.0626(8) Uani 1 1 d . . .
C36 C 0.70962(13) 0.6860(2) 0.8778(2) 0.0478(8) Uani 1 1 d . . .
C37 C 0.68949(18) 0.7410(2) 0.9019(3) 0.0585(10) Uani 1 1 d . . .
H37A H 0.6532 0.7552 0.8597 0.088 Uiso 1 1 calc R . .
H37B H 0.7095 0.7963 0.9232 0.088 Uiso 1 1 calc R . .
H37C H 0.6919 0.7091 0.9394 0.088 Uiso 1 1 calc R . .

loop_
_atom_site_aniso_label
_atom_site_aniso_U_11
_atom_site_aniso_U_22
_atom_site_aniso_U_33
_atom_site_aniso_U_23
_atom_site_aniso_U_13
_atom_site_aniso_U_12
Cu1 0.0339(2) 0.0232(2) 0.0319(2) 0.00067(14) 0.0184(2) 0.00134(14)
N1 0.0363(12) 0.0282(12) 0.0414(14) 0.0024(9) 0.0246(11) 0.0015(9)
N2 0.0308(11) 0.0239(11) 0.0317(12) 0.0023(9) 0.0181(10) 0.0022(9)
N3 0.0355(12) 0.0233(11) 0.0319(12) 0.0024(9) 0.0186(10) 0.0016(9)
N4 0.0375(12) 0.0245(11) 0.0344(12) 0.0012(9) 0.0234(11) -0.0019(9)
N5 0.0315(11) 0.0254(11) 0.0319(12) -0.0007(9) 0.0187(10) 0.0006(9)
N6 0.0339(12) 0.0283(11) 0.0324(12) 0.0001(9) 0.0202(10) 0.0015(9)
N7 0.0326(12) 0.0295(12) 0.0345(13) 0.0007(9) 0.0197(11) 0.0008(9)
N8 0.0333(12) 0.0303(12) 0.0316(12) -0.0019(9) 0.0191(10) 0.0008(9)
N9 0.0302(11) 0.0268(11) 0.0346(13) 0.0013(9) 0.0202(10) 0.0017(9)
N10 0.0322(11) 0.0293(12) 0.0281(12) -0.0003(9) 0.0168(10) 0.0012(9)
N11 0.0347(12) 0.0323(13) 0.0336(13) -0.0004(10) 0.0172(10) 0.0024(9)
N12 0.0299(11) 0.0344(12) 0.0310(12) 0.0029(10) 0.0174(10) 0.0024(9)
C1 0.0463(17) 0.0340(15) 0.0449(18) 0.0003(13) 0.0300(15) 0.0026(12)
C2 0.0416(16) 0.0472(18) 0.0525(19) 0.0069(14) 0.0335(15) 0.0086(13)
C3 0.0336(15) 0.0558(19) 0.0448(18) 0.0098(15) 0.0248(14) 0.0044(13)
C4 0.0363(15) 0.0455(17) 0.0341(16) 0.0033(12) 0.0218(13) -0.0004(12)
C5 0.0360(14) 0.0291(14) 0.0361(15) 0.0057(11) 0.0229(13) 0.0003(11)
C6 0.0313(13) 0.0286(13) 0.0302(14) 0.0030(10) 0.0178(12) -0.0010(10)
C7 0.0354(14) 0.0339(14) 0.0343(15) 0.0003(11) 0.0225(12) -0.0057(11)
C8 0.0438(15) 0.0263(13) 0.0419(16) -0.0041(11) 0.0283(14) -0.0035(11)
C9 0.0339(14) 0.0311(14) 0.0394(16) -0.0001(11) 0.0226(13) 0.0007(11)
C10 0.0398(15) 0.0306(14) 0.0388(16) -0.0002(11) 0.0257(13) -0.0016(11)
C11 0.0440(16) 0.0281(14) 0.0364(15) 0.0021(11) 0.0254(13) 0.0001(11)
C12 0.0375(14) 0.0291(14) 0.0329(15) 0.0007(11) 0.0206(12) 0.0037(11)
C13 0.0330(13) 0.0249(13) 0.0284(13) -0.0043(10) 0.0172(11) -0.0002(10)
C14 0.0326(13) 0.0237(12) 0.0285(13) -0.0008(10) 0.0171(11) 0.0022(10)
C15 0.0365(14) 0.0294(14) 0.0304(14) 0.0011(11) 0.0203(12) 0.0023(11)
C16 0.0320(14) 0.0390(16) 0.0391(16) -0.0011(12) 0.0214(13) -0.0005(11)
C17 0.0347(14) 0.0352(15) 0.0382(16) 0.0008(12) 0.0240(13) -0.0005(11)
C18 0.0440(17) 0.0443(17) 0.0441(18) 0.0040(14) 0.0268(15) 0.0132(13)
C19 0.0465(17) 0.0465(18) 0.0364(16) 0.0023(13) 0.0224(14) 0.0116(14)
C20 0.0376(14) 0.0297(14) 0.0400(16) 0.0045(11) 0.0254(13) 0.0026(11)
C21 0.0351(14) 0.0291(13) 0.0425(16) 0.0079(11) 0.0273(13) 0.0050(11)
C22 0.0302(13) 0.0349(14) 0.0368(15) 0.0071(11) 0.0205(12) 0.0010(11)
C23 0.0399(15) 0.0312(14) 0.0387(16) 0.0030(11) 0.0262(13) -0.0001(11)
C24 0.0469(16) 0.0393(16) 0.0423(17) -0.0025(13) 0.0320(15) -0.0026(13)
C25 0.0402(15) 0.0299(14) 0.0494(18) -0.0064(12) 0.0312(14) -0.0015(11)
C26 0.0355(14) 0.0264(13) 0.0429(17) -0.0004(11) 0.0262(13) 0.0009(11)
C27 0.0246(12) 0.0273(13) 0.0348(14) 0.0002(11) 0.0176(11) 0.0003(10)
C28 0.0249(12) 0.0270(13) 0.0360(15) 0.0020(11) 0.0176(11) 0.0017(10)
C29 0.0327(13) 0.0299(14) 0.0364(15) 0.0025(11) 0.0216(12) 0.0024(11)
C30 0.0371(15) 0.0424(16) 0.0307(15) -0.0005(12) 0.0189(13) 0.0008(12)
C31 0.0359(14) 0.0326(14) 0.0269(14) -0.0018(11) 0.0173(12) 0.0003(11)
C32 0.066(2) 0.0280(15) 0.071(2) 0.0091(14) 0.0567(19) 0.0081(14)
C33 0.071(3) 0.0279(18) 0.189(6) -0.013(3) 0.090(4) -0.0096(18)
P1 0.0323(4) 0.0432(4) 0.0313(4) 0.0032(3) 0.0160(3) -0.0040(3)
F1 0.0520(12) 0.0494(13) 0.0864(17) -0.0085(12) 0.0129(12) -0.0133(10)
F2 0.0368(9) 0.0638(12) 0.0379(10) 0.0044(8) 0.0188(8) 0.0055(8)
F3 0.0628(14) 0.142(3) 0.0545(14) 0.0297(15) 0.0412(12) 0.0135(15)
F4 0.0500(11) 0.0428(11) 0.0528(12) 0.0011(9) 0.0140(9) -0.0013(9)
F5 0.0558(12) 0.112(2) 0.0502(12) 0.0192(12) 0.0366(11) 0.0233(12)
F6 0.0419(10) 0.0435(10) 0.0461(11) 0.0067(8) 0.0164(9) -0.0009(8)
P2 0.0444(4) 0.0254(4) 0.0518(5) 0.0021(3) 0.0346(4) 0.0026(3)
F7 0.0735(14) 0.0334(10) 0.0978(17) 0.0097(10) 0.0638(13) -0.0004(9)
F8 0.1100(18) 0.0373(10) 0.1032(18) 0.0093(11) 0.0918(17) 0.0031(11)
F9 0.146(3) 0.0439(14) 0.0534(16) -0.0082(11) 0.0487(19) -0.0324(16)
F10 0.080(2) 0.0451(14) 0.204(5) 0.0416(19) 0.107(3) 0.0270(13)
F11 0.114(2) 0.0449(15) 0.188(4) 0.0356(19) 0.130(3) 0.0327(15)
F12 0.179(5) 0.0425(16) 0.0525(18) 0.0014(13) 0.036(2) -0.010(2)
N13 0.0458(17) 0.0446(16) 0.0588(19) 0.0093(13) 0.0245(15) 0.0041(12)
C34 0.052(2) 0.0343(17) 0.055(2) 0.0105(14) 0.0322(18) 0.0047(14)
C35 0.050(2) 0.052(2) 0.084(3) 0.0152(19) 0.042(2) 0.0061(16)
N14 0.0609(19) 0.065(2) 0.059(2) 0.0038(16) 0.0388(17) 0.0139(16)
C36 0.0496(18) 0.0410(17) 0.054(2) 0.0076(15) 0.0347(17) 0.0059(14)
C37 0.080(3) 0.0393(18) 0.078(3) 0.0030(17) 0.062(2) 0.0032(17)

loop_
_atom_type_symbol
_atom_type_description
_atom_type_scat_dispersion_real
_atom_type_scat_dispersion_imag
_atom_type_scat_source
C C 0.0181 0.0091 'International Tables Vol C Tables 4.2.6.8 and 6.1.1.4'
H H 0.0000 0.0000 'International Tables Vol C Tables 4.2.6.8 and 6.1.1.4'
N N 0.0311 0.0180 'International Tables Vol C Tables 4.2.6.8 and 6.1.1.4'
F F 0.0727 0.0534 'International Tables Vol C Tables 4.2.6.8 and 6.1.1.4'
P P 0.2955 0.4335 'International Tables Vol C Tables 4.2.6.8 and 6.1.1.4'
Cu Cu -1.9646 0.5888 'International Tables Vol C Tables 4.2.6.8 and 6.1.1.4'

loop_
_geom_angle_atom_site_label_1
_geom_angle_atom_site_label_2
_geom_angle_atom_site_label_3
_geom_angle
_geom_angle_site_symmetry_1
_geom_angle_site_symmetry_3
_geom_angle_publ_flag
N10 Cu1 N2 90.75(9) . . ?
N10 Cu1 N5 173.97(9) . . ?
N2 Cu1 N5 93.04(9) . . ?
N10 Cu1 N9 80.08(9) . . ?
N2 Cu1 N9 163.49(9) . . ?
N5 Cu1 N9 97.31(9) . . ?
N10 Cu1 N6 96.71(9) . . ?
N2 Cu1 N6 96.58(9) . . ?
N5 Cu1 N6 78.20(9) . . ?
N9 Cu1 N6 98.10(9) . . ?
N10 Cu1 N1 88.87(9) . . ?
N2 Cu1 N1 75.19(9) . . ?
N5 Cu1 N1 96.64(9) . . ?
N9 Cu1 N1 90.82(9) . . ?
N6 Cu1 N1 170.17(8) . . ?
C1 N1 C5 117.5(3) . . ?
C1 N1 Cu1 131.9(2) . . ?
C5 N1 Cu1 109.53(19) . . ?
N3 N2 C6 110.4(2) . . ?
N3 N2 Cu1 130.20(18) . . ?
C6 N2 Cu1 119.19(19) . . ?
N2 N3 N4 105.7(2) . . ?
N3 N4 C7 112.4(2) . . ?
N3 N4 C8 119.4(2) . . ?
C7 N4 C8 128.0(2) . . ?
C9 N5 C13 118.6(2) . . ?
C9 N5 Cu1 122.74(19) . . ?
C13 N5 Cu1 118.57(19) . . ?
N7 N6 C14 109.6(2) . . ?
N7 N6 Cu1 142.79(19) . . ?
C14 N6 Cu1 107.32(18) . . ?
N6 N7 N8 106.8(2) . . ?
C15 N8 N7 111.2(2) . . ?
C15 N8 C16 129.1(2) . . ?
N7 N8 C16 119.6(2) . . ?
C23 N9 C27 118.0(2) . . ?
C23 N9 Cu1 127.35(19) . . ?
C27 N9 Cu1 114.49(19) . . ?
N11 N10 C28 110.9(2) . . ?
N11 N10 Cu1 134.37(19) . . ?
C28 N10 Cu1 114.66(19) . . ?
N10 N11 N12 105.6(2) . . ?
N11 N12 C29 112.0(2) . . ?
N11 N12 C30 119.1(2) . . ?
C29 N12 C30 128.2(2) . . ?
N1 C1 C2 123.0(3) . . ?
N1 C1 H1 118.5 . . ?
C2 C1 H1 118.5 . . ?
C3 C2 C1 118.6(3) . . ?
C3 C2 H2 120.7 . . ?
C1 C2 H2 120.7 . . ?
C2 C3 C4 119.4(3) . . ?
C2 C3 H3 120.3 . . ?
C4 C3 H3 120.3 . . ?
C5 C4 C3 118.6(3) . . ?
C5 C4 H4 120.7 . . ?
C3 C4 H4 120.7 . . ?
N1 C5 C4 122.8(3) . . ?
N1 C5 C6 114.5(2) . . ?
C4 C5 C6 122.7(3) . . ?
N2 C6 C7 106.8(2) . . ?
N2 C6 C5 120.3(2) . . ?
C7 C6 C5 132.9(3) . . ?
N4 C7 C6 104.8(2) . . ?
N4 C7 H7 127.6 . . ?
C6 C7 H7 127.6 . . ?
N4 C8 C20 111.0(2) . 2_656 ?
N4 C8 H8A 109.4 . . ?
C20 C8 H8A 109.4 2_656 . ?
N4 C8 H8B 109.4 . . ?
C20 C8 H8B 109.4 2_656 . ?
H8A C8 H8B 108.0 . . ?
N5 C9 C10 122.8(3) . . ?
N5 C9 H9 118.6 . . ?
C10 C9 H9 118.6 . . ?
C9 C10 C11 118.5(3) . . ?
C9 C10 H10 120.8 . . ?
C11 C10 H10 120.8 . . ?
C12 C11 C10 119.5(3) . . ?
C12 C11 H11 120.2 . . ?
C10 C11 H11 120.2 . . ?
C11 C12 C13 119.2(3) . . ?
C11 C12 H12 120.4 . . ?
C13 C12 H12 120.4 . . ?
N5 C13 C12 121.4(3) . . ?
N5 C13 C14 116.0(2) . . ?
C12 C13 C14 122.6(2) . . ?
N6 C14 C15 108.0(3) . . ?
N6 C14 C13 119.5(2) . . ?
C15 C14 C13 132.5(3) . . ?
N8 C15 C14 104.5(2) . . ?
N8 C15 H15 127.8 . . ?
C14 C15 H15 127.8 . . ?
N8 C16 C17 112.1(2) . . ?
N8 C16 H16A 109.2 . . ?
C17 C16 H16A 109.2 . . ?
N8 C16 H16B 109.2 . . ?
C17 C16 H16B 109.2 . . ?
H16A C16 H16B 107.9 . . ?
C22 C17 C18 118.1(3) . . ?
C22 C17 C16 120.0(3) . . ?
C18 C17 C16 121.8(3) . . ?
C19 C18 C17 121.3(3) . . ?
C19 C18 H18 119.3 . . ?
C17 C18 H18 119.3 . . ?
C18 C19 C20 119.8(3) . . ?
C18 C19 H19 120.1 . . ?
C20 C19 H19 120.1 . . ?
C21 C20 C19 119.0(3) . . ?
C21 C20 C8 121.0(3) . 2_656 ?
C19 C20 C8 120.0(3) . 2_656 ?
C20 C21 C22 120.8(3) . . ?
C20 C21 H21 119.6 . . ?
C22 C21 H21 119.6 . . ?
C21 C22 C17 120.8(3) . . ?
C21 C22 H22 119.6 . . ?
C17 C22 H22 119.6 . . ?
N9 C23 C24 122.7(3) . . ?
N9 C23 H23 118.7 . . ?
C24 C23 H23 118.7 . . ?
C25 C24 C23 119.3(3) . . ?
C25 C24 H24 120.3 . . ?
C23 C24 H24 120.3 . . ?
C26 C25 C24 119.2(3) . . ?
C26 C25 H25 120.4 . . ?
C24 C25 H25 120.4 . . ?
C25 C26 C27 118.7(3) . . ?
C25 C26 H26 120.7 . . ?
C27 C26 H26 120.7 . . ?
N9 C27 C26 122.1(3) . . ?
N9 C27 C28 113.3(2) . . ?
C26 C27 C28 124.6(3) . . ?
N10 C28 C29 106.8(3) . . ?
N10 C28 C27 117.3(2) . . ?
C29 C28 C27 135.9(3) . . ?
N12 C29 C28 104.6(2) . . ?
N12 C29 H29 127.7 . . ?
C28 C29 H29 127.7 . . ?
N12 C30 C31 109.1(2) . . ?
N12 C30 H30A 109.9 . . ?
C31 C30 H30A 109.9 . . ?
N12 C30 H30B 109.9 . . ?
C31 C30 H30B 109.9 . . ?
H30A C30 H30B 108.3 . . ?
C32 C31 C33 117.6(3) . . ?
C32 C31 C30 121.4(3) . . ?
C33 C31 C30 120.9(3) . . ?
C31 C32 C32 121.17(18) . 2_656 ?
C31 C32 H32 119.4 . . ?
C32 C32 H32 119.4 2_656 . ?
C33 C33 C31 121.2(2) 2_656 . ?
C33 C33 H33 119.4 2_656 . ?
C31 C33 H33 119.4 . . ?
F1 P1 F3 90.72(19) . . ?
F1 P1 F5 91.59(18) . . ?
F3 P1 F5 177.69(18) . . ?
F1 P1 F2 90.34(12) . . ?
F3 P1 F2 90.73(12) . . ?
F5 P1 F2 89.42(11) . . ?
F1 P1 F6 90.84(12) . . ?
F3 P1 F6 89.75(13) . . ?
F5 P1 F6 90.05(12) . . ?
F2 P1 F6 178.72(12) . . ?
F1 P1 F4 179.49(17) . . ?
F3 P1 F4 88.92(16) . . ?
F5 P1 F4 88.77(15) . . ?
F2 P1 F4 89.32(11) . . ?
F6 P1 F4 89.50(11) . . ?
F10A P2 F11A 162.6(16) . . ?
F10A P2 F9A 94.3(12) . . ?
F11A P2 F9A 103.1(15) . . ?
F10A P2 F11 122.2(10) . . ?
F11A P2 F12A 94.7(14) . . ?
F9A P2 F12A 161.0(11) . . ?
F11 P2 F10 179.5(3) . . ?
F12A P2 F10 121.9(8) . . ?
F11A P2 F12 130.1(13) . . ?
F9A P2 F12 126.8(8) . . ?
F11 P2 F12 90.7(3) . . ?
F10 P2 F12 89.7(3) . . ?
F10A P2 F7 82.2(9) . . ?
F11A P2 F7 99.0(11) . . ?
F9A P2 F7 82.4(7) . . ?
F11 P2 F7 87.62(13) . . ?
F12A P2 F7 101.8(7) . . ?
F10 P2 F7 92.49(14) . . ?
F12 P2 F7 88.45(19) . . ?
F11 P2 F9 91.1(2) . . ?
F12A P2 F9 146.3(7) . . ?
F10 P2 F9 88.5(2) . . ?
F12 P2 F9 177.6(3) . . ?
F7 P2 F9 90.02(15) . . ?
F10A P2 F8 97.8(9) . . ?
F11A P2 F8 81.2(11) . . ?
F9A P2 F8 96.8(7) . . ?
F11 P2 F8 93.05(13) . . ?
F12A P2 F8 79.0(7) . . ?
F10 P2 F8 86.85(14) . . ?
F12 P2 F8 92.0(2) . . ?
F7 P2 F8 179.18(13) . . ?
F9 P2 F8 89.48(15) . . ?
N13 C34 C35 177.7(5) . . ?
C34 C35 H35A 109.5 . . ?
C34 C35 H35B 109.5 . . ?
H35A C35 H35B 109.5 . . ?
C34 C35 H35C 109.5 . . ?
H35A C35 H35C 109.5 . . ?
H35B C35 H35C 109.5 . . ?
N14 C36 C37 177.8(4) . . ?
C36 C37 H37A 109.5 . . ?
C36 C37 H37B 109.5 . . ?
H37A C37 H37B 109.5 . . ?
C36 C37 H37C 109.5 . . ?
H37A C37 H37C 109.5 . . ?
H37B C37 H37C 109.5 . . ?

loop_
_geom_bond_atom_site_label_1
_geom_bond_atom_site_label_2
_geom_bond_distance
_geom_bond_site_symmetry_2
_geom_bond_publ_flag
Cu1 N10 1.994(2) . ?
Cu1 N2 2.020(2) . ?
Cu1 N5 2.020(2) . ?
Cu1 N9 2.065(2) . ?
Cu1 N6 2.289(2) . ?
Cu1 N1 2.409(3) . ?
N1 C1 1.344(4) . ?
N1 C5 1.349(4) . ?
N2 N3 1.314(3) . ?
N2 C6 1.362(4) . ?
N3 N4 1.333(3) . ?
N4 C7 1.337(4) . ?
N4 C8 1.480(4) . ?
N5 C9 1.340(4) . ?
N5 C13 1.353(4) . ?
N6 N7 1.300(4) . ?
N6 C14 1.367(4) . ?
N7 N8 1.354(3) . ?
N8 C15 1.347(4) . ?
N8 C16 1.467(4) . ?
N9 C23 1.327(4) . ?
N9 C27 1.358(4) . ?
N10 N11 1.305(4) . ?
N10 C28 1.359(4) . ?
N11 N12 1.339(3) . ?
N12 C29 1.345(4) . ?
N12 C30 1.475(4) . ?
C1 C2 1.381(5) . ?
C1 H1 0.9500 . ?
C2 C3 1.376(5) . ?
C2 H2 0.9500 . ?
C3 C4 1.382(5) . ?
C3 H3 0.9500 . ?
C4 C5 1.381(4) . ?
C4 H4 0.9500 . ?
C5 C6 1.470(4) . ?
C6 C7 1.376(4) . ?
C7 H7 0.9500 . ?
C8 C20 1.510(4) 2_656 ?
C8 H8A 0.9900 . ?
C8 H8B 0.9900 . ?
C9 C10 1.381(4) . ?
C9 H9 0.9500 . ?
C10 C11 1.382(4) . ?
C10 H10 0.9500 . ?
C11 C12 1.377(4) . ?
C11 H11 0.9500 . ?
C12 C13 1.391(4) . ?
C12 H12 0.9500 . ?
C13 C14 1.460(4) . ?
C14 C15 1.370(4) . ?
C15 H15 0.9500 . ?
C16 C17 1.511(4) . ?
C16 H16A 0.9900 . ?
C16 H16B 0.9900 . ?
C17 C22 1.389(4) . ?
C17 C18 1.393(4) . ?
C18 C19 1.380(5) . ?
C18 H18 0.9500 . ?
C19 C20 1.398(4) . ?
C19 H19 0.9500 . ?
C20 C21 1.380(4) . ?
C20 C8 1.510(4) 2_656 ?
C21 C22 1.382(4) . ?
C21 H21 0.9500 . ?
C22 H22 0.9500 . ?
C23 C24 1.380(4) . ?
C23 H23 0.9500 . ?
C24 C25 1.375(4) . ?
C24 H24 0.9500 . ?
C25 C26 1.372(5) . ?
C25 H25 0.9500 . ?
C26 C27 1.391(4) . ?
C26 H26 0.9500 . ?
C27 C28 1.451(4) . ?
C28 C29 1.376(4) . ?
C29 H29 0.9500 . ?
C30 C31 1.508(4) . ?
C30 H30A 0.9900 . ?
C30 H30B 0.9900 . ?
C31 C32 1.368(4) . ?
C31 C33 1.376(5) . ?
C32 C32 1.377(7) 2_656 ?
C32 H32 0.9500 . ?
C33 C33 1.368(8) 2_656 ?
C33 H33 0.9500 . ?
P1 F1 1.563(2) . ?
P1 F3 1.578(3) . ?
P1 F5 1.581(2) . ?
P1 F2 1.6012(19) . ?
P1 F6 1.6074(19) . ?
P1 F4 1.607(2) . ?
P2 F10A 1.41(2) . ?
P2 F11A 1.44(3) . ?
P2 F9A 1.521(18) . ?
P2 F11 1.561(2) . ?
P2 F12A 1.56(2) . ?
P2 F10 1.574(2) . ?
P2 F12 1.575(3) . ?
P2 F7 1.586(2) . ?
P2 F9 1.589(3) . ?
P2 F8 1.592(2) . ?
N13 C34 1.134(5) . ?
C34 C35 1.470(5) . ?
C35 H35A 0.9800 . ?
C35 H35B 0.9800 . ?
C35 H35C 0.9800 . ?
N14 C36 1.134(5) . ?
C36 C37 1.435(5) . ?
C37 H37A 0.9800 . ?
C37 H37B 0.9800 . ?
C37 H37C 0.9800 . ?

loop_
_geom_torsion_atom_site_label_1
_geom_torsion_atom_site_label_2
_geom_torsion_atom_site_label_3
_geom_torsion_atom_site_label_4
_geom_torsion
_geom_torsion_site_symmetry_1
_geom_torsion_site_symmetry_2
_geom_torsion_site_symmetry_3
_geom_torsion_site_symmetry_4
_geom_torsion_publ_flag
N10 Cu1 N1 C1 86.4(3) . . . . ?
N2 Cu1 N1 C1 177.4(3) . . . . ?
N5 Cu1 N1 C1 -91.2(3) . . . . ?
N9 Cu1 N1 C1 6.3(3) . . . . ?
N6 Cu1 N1 C1 -148.8(5) . . . . ?
N10 Cu1 N1 C5 -81.07(19) . . . . ?
N2 Cu1 N1 C5 10.00(18) . . . . ?
N5 Cu1 N1 C5 101.40(19) . . . . ?
N9 Cu1 N1 C5 -161.14(19) . . . . ?
N6 Cu1 N1 C5 43.7(6) . . . . ?
N10 Cu1 N2 N3 -93.0(2) . . . . ?
N5 Cu1 N2 N3 82.3(2) . . . . ?
N9 Cu1 N2 N3 -148.8(3) . . . . ?
N6 Cu1 N2 N3 3.8(2) . . . . ?
N1 Cu1 N2 N3 178.4(2) . . . . ?
N10 Cu1 N2 C6 81.1(2) . . . . ?
N5 Cu1 N2 C6 -103.6(2) . . . . ?
N9 Cu1 N2 C6 25.3(5) . . . . ?
N6 Cu1 N2 C6 177.9(2) . . . . ?
N1 Cu1 N2 C6 -7.52(19) . . . . ?
C6 N2 N3 N4 1.2(3) . . . . ?
Cu1 N2 N3 N4 175.69(18) . . . . ?
N2 N3 N4 C7 -1.1(3) . . . . ?
N2 N3 N4 C8 -176.5(2) . . . . ?
N10 Cu1 N5 C9 -145.8(9) . . . . ?
N2 Cu1 N5 C9 85.4(2) . . . . ?
N9 Cu1 N5 C9 -81.7(2) . . . . ?
N6 Cu1 N5 C9 -178.5(2) . . . . ?
N1 Cu1 N5 C9 10.0(2) . . . . ?
N10 Cu1 N5 C13 38.0(10) . . . . ?
N2 Cu1 N5 C13 -90.8(2) . . . . ?
N9 Cu1 N5 C13 102.1(2) . . . . ?
N6 Cu1 N5 C13 5.32(19) . . . . ?
N1 Cu1 N5 C13 -166.20(19) . . . . ?
N10 Cu1 N6 N7 5.5(3) . . . . ?
N2 Cu1 N6 N7 -86.1(3) . . . . ?
N5 Cu1 N6 N7 -177.8(3) . . . . ?
N9 Cu1 N6 N7 86.3(3) . . . . ?
N1 Cu1 N6 N7 -118.8(5) . . . . ?
N10 Cu1 N6 C14 177.60(17) . . . . ?
N2 Cu1 N6 C14 86.06(18) . . . . ?
N5 Cu1 N6 C14 -5.68(17) . . . . ?
N9 Cu1 N6 C14 -101.52(18) . . . . ?
N1 Cu1 N6 C14 53.4(6) . . . . ?
C14 N6 N7 N8 0.1(3) . . . . ?
Cu1 N6 N7 N8 172.1(2) . . . . ?
N6 N7 N8 C15 -0.1(3) . . . . ?
N6 N7 N8 C16 -177.3(2) . . . . ?
N10 Cu1 N9 C23 -179.1(3) . . . . ?
N2 Cu1 N9 C23 -122.0(4) . . . . ?
N5 Cu1 N9 C23 6.4(3) . . . . ?
N6 Cu1 N9 C23 85.4(2) . . . . ?
N1 Cu1 N9 C23 -90.4(2) . . . . ?
N10 Cu1 N9 C27 -3.73(18) . . . . ?
N2 Cu1 N9 C27 53.4(4) . . . . ?
N5 Cu1 N9 C27 -178.22(18) . . . . ?
N6 Cu1 N9 C27 -99.18(19) . . . . ?
N1 Cu1 N9 C27 84.98(19) . . . . ?
N2 Cu1 N10 N11 18.1(3) . . . . ?
N5 Cu1 N10 N11 -110.9(9) . . . . ?
N9 Cu1 N10 N11 -175.8(3) . . . . ?
N6 Cu1 N10 N11 -78.7(3) . . . . ?
N1 Cu1 N10 N11 93.2(3) . . . . ?
N2 Cu1 N10 C28 -163.99(19) . . . . ?
N5 Cu1 N10 C28 67.1(10) . . . . ?
N9 Cu1 N10 C28 2.20(18) . . . . ?
N6 Cu1 N10 C28 99.29(19) . . . . ?
N1 Cu1 N10 C28 -88.82(19) . . . . ?
C28 N10 N11 N12 0.4(3) . . . . ?
Cu1 N10 N11 N12 178.41(19) . . . . ?
N10 N11 N12 C29 -0.6(3) . . . . ?
N10 N11 N12 C30 -172.0(2) . . . . ?
C5 N1 C1 C2 0.4(4) . . . . ?
Cu1 N1 C1 C2 -166.2(2) . . . . ?
N1 C1 C2 C3 0.6(5) . . . . ?
C1 C2 C3 C4 -1.0(5) . . . . ?
C2 C3 C4 C5 0.4(5) . . . . ?
C1 N1 C5 C4 -1.1(4) . . . . ?
Cu1 N1 C5 C4 168.4(2) . . . . ?
C1 N1 C5 C6 180.0(2) . . . . ?
Cu1 N1 C5 C6 -10.6(3) . . . . ?
C3 C4 C5 N1 0.7(5) . . . . ?
C3 C4 C5 C6 179.6(3) . . . . ?
N3 N2 C6 C7 -0.9(3) . . . . ?
Cu1 N2 C6 C7 -176.08(18) . . . . ?
N3 N2 C6 C5 179.8(2) . . . . ?
Cu1 N2 C6 C5 4.6(3) . . . . ?
N1 C5 C6 N2 5.4(4) . . . . ?
C4 C5 C6 N2 -173.5(3) . . . . ?
N1 C5 C6 C7 -173.7(3) . . . . ?
C4 C5 C6 C7 7.3(5) . . . . ?
N3 N4 C7 C6 0.5(3) . . . . ?
C8 N4 C7 C6 175.5(3) . . . . ?
N2 C6 C7 N4 0.2(3) . . . . ?
C5 C6 C7 N4 179.4(3) . . . . ?
N3 N4 C8 C20 93.9(3) . . . 2_656 ?
C7 N4 C8 C20 -80.7(3) . . . 2_656 ?
C13 N5 C9 C10 0.6(4) . . . . ?
Cu1 N5 C9 C10 -175.6(2) . . . . ?
N5 C9 C10 C11 0.3(4) . . . . ?
C9 C10 C11 C12 -0.6(4) . . . . ?
C10 C11 C12 C13 0.0(4) . . . . ?
C9 N5 C13 C12 -1.2(4) . . . . ?
Cu1 N5 C13 C12 175.2(2) . . . . ?
C9 N5 C13 C14 179.6(2) . . . . ?
Cu1 N5 C13 C14 -4.0(3) . . . . ?
C11 C12 C13 N5 0.8(4) . . . . ?
C11 C12 C13 C14 180.0(3) . . . . ?
N7 N6 C14 C15 0.0(3) . . . . ?
Cu1 N6 C14 C15 -175.01(18) . . . . ?
N7 N6 C14 C13 -179.4(2) . . . . ?
Cu1 N6 C14 C13 5.6(3) . . . . ?
N5 C13 C14 N6 -1.8(4) . . . . ?
C12 C13 C14 N6 179.0(2) . . . . ?
N5 C13 C14 C15 179.0(3) . . . . ?
C12 C13 C14 C15 -0.2(5) . . . . ?
N7 N8 C15 C14 0.0(3) . . . . ?
C16 N8 C15 C14 176.9(3) . . . . ?
N6 C14 C15 N8 0.0(3) . . . . ?
C13 C14 C15 N8 179.2(3) . . . . ?
C15 N8 C16 C17 -94.1(3) . . . . ?
N7 N8 C16 C17 82.5(3) . . . . ?
N8 C16 C17 C22 125.9(3) . . . . ?
N8 C16 C17 C18 -54.0(4) . . . . ?
C22 C17 C18 C19 2.5(5) . . . . ?
C16 C17 C18 C19 -177.6(3) . . . . ?
C17 C18 C19 C20 0.9(5) . . . . ?
C18 C19 C20 C21 -3.2(5) . . . . ?
C18 C19 C20 C8 178.4(3) . . . 2_656 ?
C19 C20 C21 C22 2.0(4) . . . . ?
C8 C20 C21 C22 -179.6(3) 2_656 . . . ?
C20 C21 C22 C17 1.4(4) . . . . ?
C18 C17 C22 C21 -3.6(4) . . . . ?
C16 C17 C22 C21 176.4(3) . . . . ?
C27 N9 C23 C24 -0.5(4) . . . . ?
Cu1 N9 C23 C24 174.7(2) . . . . ?
N9 C23 C24 C25 1.1(5) . . . . ?
C23 C24 C25 C26 -0.4(5) . . . . ?
C24 C25 C26 C27 -0.6(4) . . . . ?
C23 N9 C27 C26 -0.6(4) . . . . ?
Cu1 N9 C27 C26 -176.4(2) . . . . ?
C23 N9 C27 C28 -179.7(2) . . . . ?
Cu1 N9 C27 C28 4.4(3) . . . . ?
C25 C26 C27 N9 1.2(4) . . . . ?
C25 C26 C27 C28 -179.8(3) . . . . ?
N11 N10 C28 C29 -0.1(3) . . . . ?
Cu1 N10 C28 C29 -178.49(18) . . . . ?
N11 N10 C28 C27 177.9(2) . . . . ?
Cu1 N10 C28 C27 -0.5(3) . . . . ?
N9 C27 C28 N10 -2.7(4) . . . . ?
C26 C27 C28 N10 178.2(2) . . . . ?
N9 C27 C28 C29 174.6(3) . . . . ?
C26 C27 C28 C29 -4.5(5) . . . . ?
N11 N12 C29 C28 0.6(3) . . . . ?
C30 N12 C29 C28 171.0(3) . . . . ?
N10 C28 C29 N12 -0.3(3) . . . . ?
C27 C28 C29 N12 -177.8(3) . . . . ?
N11 N12 C30 C31 82.2(3) . . . . ?
C29 N12 C30 C31 -87.6(3) . . . . ?
N12 C30 C31 C32 104.1(3) . . . . ?
N12 C30 C31 C33 -73.2(5) . . . . ?
C33 C31 C32 C32 1.1(7) . . . 2_656 ?
C30 C31 C32 C32 -176.4(4) . . . 2_656 ?
C32 C31 C33 C33 -0.7(11) . . . 2_656 ?
C30 C31 C33 C33 176.8(7) . . . 2_656 ?
F11A P2 F10A F12A -11(5) . . . . ?
F9A P2 F10A F12A 172.3(11) . . . . ?
F11 P2 F10A F12A -23.8(12) . . . . ?
F10 P2 F10A F12A 156.2(12) . . . . ?
F12 P2 F10A F12A -6.6(14) . . . . ?
F7 P2 F10A F12A -106.0(9) . . . . ?
F9 P2 F10A F12A 175.3(12) . . . . ?
F8 P2 F10A F12A 74.8(9) . . . . ?
F11A P2 F12A F10A 176.8(16) . . . . ?
F9A P2 F12A F10A -24(3) . . . . ?
F11 P2 F12A F10A 156.4(12) . . . . ?
F10 P2 F12A F10A -23.9(12) . . . . ?
F12 P2 F12A F10A 6.1(13) . . . . ?
F7 P2 F12A F10A 76.6(11) . . . . ?
F9 P2 F12A F10A -175.2(13) . . . . ?
F8 P2 F12A F10A -103.1(11) . . . . ?

loop_
_platon_squeeze_void_nr
_platon_squeeze_void_average_x
_platon_squeeze_void_average_y
_platon_squeeze_void_average_z
_platon_squeeze_void_volume
_platon_squeeze_void_count_electrons
_platon_squeeze_void_content
1 0.494 0.250 0.744 658 150 ' '
2 -0.003 0.750 0.747 658 150 ' '
